data_1529500
loop_
_publ_author_name
'Ming Guan'
'Hong Zheng'
'Lefu Mei'
'Maxim S. Molokeev'
'Jing Xie'
'Tao Yang'
'Xiaowen Wu'
'Saifang Huang'
'Zhaohui Huang'

_publ_section_title
;
 Preparation, Structure and Up-conversion Luminescence of Yb3+/Er3+
 co-doped SrIn2O4 Phosphors
;
_journal_issue 4
_journal_name_full 'Journal of the American Ceramic Society'
_journal_page_first 1182
_journal_page_last 1187
_journal_paper_doi 10.1111/jace.13415
_journal_volume 98
_journal_year 2015
_chemical_formula_moiety 'Er0.04 In7.56 O16 Yb0.40, 4(Sr)'
_chemical_formula_sum 'Er0.04 In7.56 O16 Sr4 Yb0.4'
_chemical_formula_weight 1550.43
_space_group_IT_number 62
_symmetry_cell_setting orthorhombic
_symmetry_space_group_name_Hall '-P 2ac 2n'
_symmetry_space_group_name_H-M 'P n m a'
_cell_angle_alpha 90
_cell_angle_beta 90
_cell_angle_gamma 90
_cell_formula_units_Z 1
_cell_length_a 9.85272(11)
_cell_length_b 3.274175(38)
_cell_length_c 11.52212(13)
_cell_measurement_temperature 300
_cell_volume 371.698(7)
_diffrn_ambient_temperature 300
_diffrn_measurement_device_type
;
D8 ADVANCE Bruker
;
_diffrn_radiation_monochromator none
_diffrn_radiation_probe x-ray
_diffrn_radiation_type
;
 Cu K\a~1~~2~
;
_exptl_absorpt_coefficient_mu 115.395
_exptl_crystal_density_diffrn 6.926348
_pd_char_colour
;
colourless
;
_pd_meas_2theta_range_inc 0.02
_pd_meas_2theta_range_max 100
_pd_meas_2theta_range_min 5
_pd_meas_scan_method step
_pd_proc_ls_pref_orient_corr
;
Anisotropic model of PO. Spherical harmonics 4 ordrer.
 Jarvinen (1993). Application of symmetrized harmonics expansion to correction
of the preferred orientation effect. - J. Appl. Cryst. 26 p525-531.
;
_pd_proc_ls_profile_function PearsonVII
_pd_proc_ls_prof_R_factor 4.968
_pd_proc_ls_prof_wR_expected 6.654
_pd_proc_ls_prof_wR_factor 7.028
_pd_proc_number_of_points 4750
_pd_spec_mount_mode reflection
_refine_ls_goodness_of_fit_all 1.056
_refine_ls_R_I_factor 1.73
_refine_ls_shift/su_max 0.01000
_cod_data_source_file SrIn2O4_0p1Yb_0p01Er.cif
_cod_data_source_block a
_cod_original_cell_volume 371.6982(74)
_cod_original_sg_symbol_Hall
;
-P 2ac 2n
;
_cod_original_sg_symbol_H-M Pnma
_cod_original_formula_sum
;
Er0.04 In7.56 O16 Sr4 Yb0.40
;
_cod_database_code 1529500
_cod_database_fobs_code 1529500

loop_
_symmetry_equiv_pos_as_xyz
'x, y, z'
'-x, -y, -z'
'-x, y+1/2, -z'
'-x+1/2, -y, z+1/2'
'-x+1/2, y+1/2, z+1/2'
'x, -y+1/2, z'
'x+1/2, -y+1/2, -z+1/2'
'x+1/2, y, -z+1/2'

loop_
_atom_site_label
_atom_site_type_symbol
_atom_site_fract_x
_atom_site_fract_y
_atom_site_fract_z
_atom_site_occupancy
_atom_site_B_iso_or_equiv
Sr Sr 0.24503(16) 0.25 0.65203(11) 1 0.634(60)
In1 In 0.08051(10) 0.25 0.393278(76) 0.945 0.507(62)
Yb1 Yb 0.08051(10) 0.25 0.393278(76) 0.05 0.507(62)
Er1 Er 0.08051(10) 0.25 0.393278(76) 0.005 0.507(62)
In2 In 0.57073(10) 0.25 0.611450(73) 0.945 0.417(57)
Yb2 Yb 0.57073(10) 0.25 0.611450(73) 0.05 0.417(57)
Er2 Er 0.57073(10) 0.25 0.611450(73) 0.005 0.417(57)
O1 O 0.28587(84) 0.25 0.33530(79) 1 0.94(12)
O2 O 0.11945(81) 0.75 0.52232(69) 1 0.94(12)
O3 O 0.01763(99) 0.75 0.28523(69) 1 0.94(12)
O4 O 0.41876(90) 0.75 0.58039(66) 1 0.94(12)

loop_
_diffrn_radiation_wavelength
_diffrn_radiation_wavelength_wt
1.5406 1.0000
1.5443 0.5000

loop_
_geom_angle_atom_site_label_1
_geom_angle_atom_site_label_2
_geom_angle_atom_site_label_3
_geom_angle
_geom_angle_site_symmetry_1
_geom_angle_site_symmetry_3
O1 Sr O1 75.1(28) 4_555 4_565
O1 Sr O2 143.2(80) 4_555 1_555
O1 Sr O2 90.83(20) 4_555 1_545
O1 Sr O3 71.32(34) 4_555 2_566
O1 Sr O3 70.35(34) 4_555 4_565
O1 Sr O4 137.14(67) 4_555 1_555
O1 Sr O4 86.47(20) 4_555 1_545
O2 Sr O2 80.31(22) 1_555 1_545
O2 Sr O3 71.88(33) 1_555 2_566
O2 Sr O3 136.93(76) 1_555 4_565
O2 Sr O4 73.62(26) 1_555 1_555
O2 Sr O4 124.04(43) 1_555 1_545
O3 Sr O3 131.12(77) 2_566 4_565
O3 Sr O4 138.23(85) 2_566 1_555
O3 Sr O4 67.05(39) 4_565 1_555
O4 Sr O4 81.49(23) 1_555 1_545
O1 In1 O2 92.7(27) 1_555 1_555
O1 In1 O3 95.29(31) 1_555 1_555
O2 In1 O2 93.67(20) 1_555 1_545
O2 In1 O2 81.96(26) 1_555 2_566
O2 In1 O3 82.95(21) 1_555 1_555
O2 In1 O3 89.88(29) 2_566 1_555
O3 In1 O3 99.31(22) 1_555 1_545
O1 In2 O1 93.49(21) 2_656 2_666
O1 In2 O3 90.02(29) 2_656 4_565
O1 In2 O4 86.08(21) 2_656 1_545
O1 In2 O4 104.08(32) 2_656 2_666
O3 In2 O4 83.13(28) 4_565 1_555
O4 In2 O4 93.52(22) 1_555 1_545
O4 In2 O4 82.65(26) 1_555 2_666

loop_
_geom_bond_atom_site_label_1
_geom_bond_atom_site_label_2
_geom_bond_distance
_geom_bond_site_symmetry_2
Sr O1 2.6892(73) 4_555
Sr O2 2.5386(62) .
Sr O3 2.6870(98) 2_566
Sr O3 2.7971(94) 4_565
Sr O4 2.5083(66) .
In1 O1 2.1308(84) .
In1 O2 2.2445(55) .
In1 O2 2.1971(80) 2_566
In1 O3 2.1480(54) .
In2 O1 2.2478(58) 2_656
In2 O3 2.1834(83) 4_565
In2 O4 2.2472(61) .
In2 O4 2.2128(77) 2_666
